data_1565692
loop_
_publ_author_name
'Chandra, Rukhmani'
'Manna, Amit Kumar'
'Sahu, Meman'
'Rout, Kalyani'
'Patra, Goutam K.'

_publ_section_title
;
 Simple salicylaldimine-functionalized dipodal bis Schiff base chromogenic
 and fluorogenic chemosensors for selective and sensitive detection of
 Al3+ and Cr3+
;
_journal_name_full 'Inorganica Chimica Acta'
_journal_page_first 119192
_journal_paper_doi 10.1016/j.ica.2019.119192
_journal_volume 499
_journal_year 2020
_chemical_formula_moiety 'C28 H24 N2 O5'
_chemical_formula_sum 'C28 H24 N2 O5'
_chemical_formula_weight 468.49
_space_group_crystal_system monoclinic
_space_group_IT_number 15
_space_group_name_Hall '-C 2yc'
_space_group_name_H-M_alt 'C 1 2/c 1'
_atom_sites_solution_hydrogens geom
_atom_sites_solution_primary dual
_cell_angle_alpha 90
_cell_angle_beta 91.634(3)
_cell_angle_gamma 90
_cell_formula_units_Z 4
_cell_length_a 15.3630(12)
_cell_length_b 7.5405(6)
_cell_length_c 19.6174(15)
_cell_measurement_reflns_used 600
_cell_measurement_temperature 103(2)
_cell_measurement_theta_max 32.270
_cell_measurement_theta_min 2.653
_cell_volume 2271.6(3)
_computing_molecular_graphics 'Olex2 (Dolomanov et al., 2009)'
_computing_publication_material 'Olex2 (Dolomanov et al., 2009)'
_computing_structure_refinement 'ShelXL (Sheldrick, 2015)'
_computing_structure_solution 'ShelXT (Sheldrick, 2015)'
_diffrn_ambient_temperature 102.91
_diffrn_measured_fraction_theta_full 0.995
_diffrn_measured_fraction_theta_max 0.966
_diffrn_measurement_device_type 'CCD area detector'
_diffrn_measurement_method 'phi omega scans'
_diffrn_radiation_type MoK\a
_diffrn_radiation_wavelength 0.71073
_diffrn_reflns_av_R_equivalents 0.0819
_diffrn_reflns_av_unetI/netI 0.0724
_diffrn_reflns_Laue_measured_fraction_full 0.995
_diffrn_reflns_Laue_measured_fraction_max 0.966
_diffrn_reflns_limit_h_max 19
_diffrn_reflns_limit_h_min -22
_diffrn_reflns_limit_k_max 11
_diffrn_reflns_limit_k_min -9
_diffrn_reflns_limit_l_max 25
_diffrn_reflns_limit_l_min -28
_diffrn_reflns_number 15672
_diffrn_reflns_point_group_measured_fraction_full 0.995
_diffrn_reflns_point_group_measured_fraction_max 0.966
_diffrn_reflns_theta_full 25.242
_diffrn_reflns_theta_max 32.270
_diffrn_reflns_theta_min 2.653
_exptl_absorpt_coefficient_mu 0.095
_exptl_absorpt_correction_T_max 0.985
_exptl_absorpt_correction_T_min 0.982
_exptl_absorpt_correction_type multi-scan
_exptl_absorpt_process_details '(SADABS; Bruker, 2000)'
_exptl_crystal_colour colorless
_exptl_crystal_density_diffrn 1.370
_exptl_crystal_description block
_exptl_crystal_F_000 984
_exptl_crystal_size_max 0.19
_exptl_crystal_size_mid 0.17
_exptl_crystal_size_min 0.16
_refine_diff_density_max 0.376
_refine_diff_density_min -0.310
_refine_diff_density_rms 0.075
_refine_ls_extinction_coef .
_refine_ls_extinction_method none
_refine_ls_goodness_of_fit_ref 1.043
_refine_ls_hydrogen_treatment constr
_refine_ls_matrix_type full
_refine_ls_number_parameters 161
_refine_ls_number_reflns 3896
_refine_ls_number_restraints 0
_refine_ls_restrained_S_all 1.043
_refine_ls_R_factor_all 0.0914
_refine_ls_R_factor_gt 0.0636
_refine_ls_shift/su_max 0.000
_refine_ls_shift/su_mean 0.000
_refine_ls_structure_factor_coef Fsqd
_refine_ls_weighting_details 'w=1/[\s^2^(Fo^2^)+(0.0982P)^2^+2.1608P] where P=(Fo^2^+2Fc^2^)/3'
_refine_ls_weighting_scheme calc
_refine_ls_wR_factor_gt 0.1709
_refine_ls_wR_factor_ref 0.2018
_reflns_Friedel_coverage 0.000
_reflns_Friedel_fraction_full .
_reflns_Friedel_fraction_max .
_reflns_number_gt 2810
_reflns_number_total 3896
_reflns_threshold_expression 'I > 2\s(I)'
_cod_data_source_file ICA-2020-499-119192.cif
_cod_data_source_block mo_gautamrc23270218_0m_a
_cod_database_code 1565692
_shelx_space_group_comment
;
The symmetry employed for this shelxl refinement is uniquely defined
by the following loop, which should always be used as a source of
symmetry information in preference to the above space-group names.
They are only intended as comments.
;
_olex2_refinement_description
;
1. Fixed Uiso
 At 1.2 times of:
  All C(H) groups
 At 1.5 times of:
  All C(H,H,H) groups, All O(H) groups
2.a Aromatic/amide H refined with riding coordinates:
 C006(H006), C007(H007), C008(H008), C009(H009), C00E(H00E), C00F(H00F),
 C00G(H00G), C00H(H00H)
2.b Idealised Me refined as rotating group:
 C00I(H00A,H00B,H00C)
2.c Idealised tetrahedral OH refined as rotating group:
 O001(H001)
;
_olex2_submission_special_instructions 'No special instructions were received'

loop_
_space_group_symop_operation_xyz
'x, y, z'
'-x, y, -z+1/2'
'x+1/2, y+1/2, z'
'-x+1/2, y+1/2, -z+1/2'
'-x, -y, -z'
'x, -y, z-1/2'
'-x+1/2, -y+1/2, -z'
'x+1/2, -y+1/2, z-1/2'

loop_
_atom_site_label
_atom_site_type_symbol
_atom_site_fract_x
_atom_site_fract_y
_atom_site_fract_z
_atom_site_U_iso_or_equiv
_atom_site_adp_type
_atom_site_occupancy
_atom_site_site_symmetry_order
_atom_site_calc_flag
_atom_site_refinement_flags_posn
_atom_site_refinement_flags_adp
_atom_site_refinement_flags_occupancy
_atom_site_disorder_assembly
_atom_site_disorder_group
O001 O 0.71436(8) 0.52487(14) 0.58848(6) 0.0266(3) Uani 1 1 d . . . . .
H001 H 0.693038 0.479602 0.552614 0.040 Uiso 1 1 calc GR . . . .
O002 O 0.500000 0.1259(2) 0.250000 0.0269(4) Uani 1 2 d S T P . .
O003 O 0.78281(8) 0.71233(15) 0.68966(6) 0.0285(3) Uani 1 1 d . . . . .
N004 N 0.62036(9) 0.51159(17) 0.47659(6) 0.0230(3) Uani 1 1 d . . . . .
C005 C 0.58539(10) 0.4163(2) 0.41984(7) 0.0217(3) Uani 1 1 d . . . . .
C006 C 0.62804(10) 0.2623(2) 0.40069(8) 0.0240(3) Uani 1 1 d . . . . .
H006 H 0.677097 0.222169 0.426939 0.029 Uiso 1 1 calc R . . . .
C007 C 0.48114(10) 0.3726(2) 0.32716(7) 0.0232(3) Uani 1 1 d . . . . .
H007 H 0.429765 0.407843 0.302671 0.028 Uiso 1 1 calc R . . . .
C008 C 0.51015(10) 0.4689(2) 0.38323(7) 0.0228(3) Uani 1 1 d . . . . .
H008 H 0.478986 0.570974 0.397005 0.027 Uiso 1 1 calc R . . . .
C009 C 0.60003(10) 0.1661(2) 0.34373(8) 0.0245(3) Uani 1 1 d . . . . .
H009 H 0.630223 0.062320 0.330445 0.029 Uiso 1 1 calc R . . . .
C00A C 0.69536(10) 0.69926(19) 0.58981(7) 0.0218(3) Uani 1 1 d . . . . .
C00B C 0.52725(10) 0.2241(2) 0.30659(7) 0.0223(3) Uani 1 1 d . . . . .
C00C C 0.64308(10) 0.7816(2) 0.53927(8) 0.0232(3) Uani 1 1 d . . . . .
C00D C 0.72980(10) 0.8016(2) 0.64414(8) 0.0229(3) Uani 1 1 d . . . . .
C00E C 0.60916(10) 0.6803(2) 0.48123(8) 0.0253(3) Uani 1 1 d . . . . .
H00E H 0.577840 0.740390 0.445739 0.030 Uiso 1 1 calc R . . . .
C00F C 0.70884(11) 0.9793(2) 0.64879(9) 0.0278(3) Uani 1 1 d . . . . .
H00F H 0.730834 1.047346 0.686207 0.033 Uiso 1 1 calc R . . . .
C00G C 0.62359(12) 0.9628(2) 0.54437(9) 0.0300(4) Uani 1 1 d . . . . .
H00G H 0.588276 1.018601 0.510101 0.036 Uiso 1 1 calc R . . . .
C00H C 0.65549(12) 1.0595(2) 0.59882(9) 0.0323(4) Uani 1 1 d . . . . .
H00H H 0.641239 1.181620 0.602563 0.039 Uiso 1 1 calc R . . . .
C00I C 0.83354(12) 0.8192(2) 0.73629(8) 0.0314(4) Uani 1 1 d . . . . .
H00A H 0.861990 0.914307 0.711204 0.047 Uiso 1 1 calc GR . . . .
H00B H 0.877870 0.745332 0.759326 0.047 Uiso 1 1 calc GR . . . .
H00C H 0.795450 0.870894 0.770243 0.047 Uiso 1 1 calc GR . . . .

loop_
_atom_site_aniso_label
_atom_site_aniso_U_11
_atom_site_aniso_U_22
_atom_site_aniso_U_33
_atom_site_aniso_U_23
_atom_site_aniso_U_13
_atom_site_aniso_U_12
O001 0.0320(6) 0.0200(5) 0.0273(6) -0.0035(4) -0.0061(4) 0.0040(4)
O002 0.0361(9) 0.0226(7) 0.0216(7) 0.000 -0.0053(6) 0.000
O003 0.0331(6) 0.0246(6) 0.0271(6) -0.0027(4) -0.0078(4) -0.0007(4)
N004 0.0239(6) 0.0269(6) 0.0183(6) -0.0007(4) 0.0003(4) 0.0009(5)
C005 0.0230(7) 0.0260(7) 0.0161(6) 0.0015(5) 0.0011(5) -0.0005(5)
C006 0.0239(7) 0.0259(7) 0.0219(7) 0.0023(5) -0.0033(5) 0.0021(5)
C007 0.0223(7) 0.0285(7) 0.0188(6) 0.0024(5) -0.0008(5) 0.0026(5)
C008 0.0239(7) 0.0261(7) 0.0185(6) 0.0005(5) 0.0016(5) 0.0043(5)
C009 0.0275(8) 0.0219(7) 0.0239(7) 0.0008(5) -0.0017(5) 0.0037(5)
C00A 0.0234(7) 0.0193(7) 0.0228(7) -0.0003(5) 0.0022(5) 0.0001(5)
C00B 0.0256(7) 0.0235(7) 0.0178(6) 0.0014(5) -0.0008(5) -0.0008(5)
C00C 0.0254(7) 0.0227(7) 0.0217(7) 0.0020(5) 0.0018(5) 0.0003(5)
C00D 0.0248(7) 0.0222(7) 0.0219(7) -0.0008(5) 0.0020(5) -0.0011(5)
C00E 0.0272(7) 0.0278(7) 0.0207(7) 0.0033(5) 0.0001(5) -0.0003(6)
C00F 0.0330(8) 0.0227(7) 0.0279(8) -0.0035(6) 0.0026(6) -0.0022(6)
C00G 0.0345(9) 0.0244(8) 0.0308(8) 0.0049(6) -0.0010(6) 0.0019(6)
C00H 0.0398(9) 0.0205(7) 0.0366(9) 0.0003(6) 0.0007(7) 0.0028(6)
C00I 0.0373(9) 0.0324(8) 0.0241(8) -0.0020(6) -0.0047(6) -0.0085(7)

loop_
_atom_type_symbol
_atom_type_description
_atom_type_scat_dispersion_real
_atom_type_scat_dispersion_imag
_atom_type_scat_source
C C 0.0033 0.0016 'International Tables Vol C Tables 4.2.6.8 and 6.1.1.4'
H H 0.0000 0.0000 'International Tables Vol C Tables 4.2.6.8 and 6.1.1.4'
N N 0.0061 0.0033 'International Tables Vol C Tables 4.2.6.8 and 6.1.1.4'
O O 0.0106 0.0060 'International Tables Vol C Tables 4.2.6.8 and 6.1.1.4'

loop_
_geom_angle_atom_site_label_1
_geom_angle_atom_site_label_2
_geom_angle_atom_site_label_3
_geom_angle
_geom_angle_site_symmetry_1
_geom_angle_site_symmetry_3
C00B O002 C00B 115.57(16) 2_655 .
C00D O003 C00I 116.28(13) . .
C00E N004 C005 120.51(13) . .
C006 C005 N004 117.67(13) . .
C006 C005 C008 119.08(13) . .
C008 C005 N004 123.25(14) . .
C009 C006 C005 121.03(13) . .
C008 C007 C00B 119.91(13) . .
C007 C008 C005 120.19(14) . .
C00B C009 C006 118.95(14) . .
O001 C00A C00C 122.56(13) . .
O001 C00A C00D 118.24(13) . .
C00C C00A C00D 119.19(14) . .
O002 C00B C007 121.11(13) . .
C009 C00B O002 118.14(13) . .
C009 C00B C007 120.70(14) . .
C00A C00C C00E 120.37(14) . .
C00G C00C C00A 119.99(14) . .
C00G C00C C00E 119.65(14) . .
O003 C00D C00A 115.35(13) . .
O003 C00D C00F 124.73(14) . .
C00F C00D C00A 119.92(14) . .
N004 C00E C00C 121.91(14) . .
C00D C00F C00H 120.44(15) . .
C00H C00G C00C 120.05(15) . .
C00G C00H C00F 120.36(15) . .

loop_
_geom_bond_atom_site_label_1
_geom_bond_atom_site_label_2
_geom_bond_distance
_geom_bond_site_symmetry_2
O001 C00A 1.3474(18) .
O002 C00B 1.3890(16) .
O002 C00B 1.3890(16) 2_655
O003 C00D 1.3685(18) .
O003 C00I 1.4326(19) .
N004 C005 1.4176(18) .
N004 C00E 1.287(2) .
C005 C006 1.391(2) .
C005 C008 1.400(2) .
C006 C009 1.390(2) .
C007 C008 1.381(2) .
C007 C00B 1.391(2) .
C009 C00B 1.388(2) .
C00A C00C 1.403(2) .
C00A C00D 1.407(2) .
C00C C00E 1.455(2) .
C00C C00G 1.403(2) .
C00D C00F 1.381(2) .
C00F C00H 1.397(2) .
C00G C00H 1.372(2) .
